data_4118573
loop_
_publ_author_name
'Owen T. Summerscales'
'Christine A. Caputo'
'Caroline E. Knapp'
'James C. Fettinger'
'Philip P. Power'

_publ_section_title
;
 The Role of Group 14 Element Hydrides in the Activation of C-H Bonds in
 Cyclic Olefins
;
_journal_name_full 'Journal of the American Chemical Society'
_journal_page_first 14595
_journal_page_last 14603
_journal_paper_doi 10.1021/ja305853d
_journal_volume 134
_journal_year 2012
_chemical_formula_moiety '(C67 H86 Ge2), 0.5(C5 H12)'
_chemical_formula_sum 'C69.5 H92 Ge2'
_chemical_formula_weight 1072.61
_chemical_name_systematic
; 
 ? 
;
_space_group_IT_number 14
_symmetry_cell_setting monoclinic
_symmetry_space_group_name_Hall '-P 2ybc'
_symmetry_space_group_name_H-M 'P 1 21/c 1'
_atom_sites_solution_hydrogens geom
_atom_sites_solution_primary direct
_atom_sites_solution_secondary difmap
_audit_creation_method SHELXL-97
_cell_angle_alpha 90.00
_cell_angle_beta 109.826(2)
_cell_angle_gamma 90.00
_cell_formula_units_Z 4
_cell_length_a 20.5795(16)
_cell_length_b 13.4167(10)
_cell_length_c 22.7242(17)
_cell_measurement_reflns_used 9976
_cell_measurement_temperature 90(2)
_cell_measurement_theta_max 71.79
_cell_measurement_theta_min 7.72
_cell_volume 5902.5(8)
_computing_cell_refinement 'SAINT (7.68A) (Bruker, 2009)'
_computing_data_collection 'Apex2 (2010-11.3) (Bruker, 2010)'
_computing_data_reduction 'Bruker SAINT, SADABS and XPREP'
_computing_molecular_graphics 'Bruker SHELXTL'
_computing_publication_material 'Bruker SHELXTL'
_computing_structure_refinement 'SHELXL-97 (Sheldrick, 2008)'
_computing_structure_solution 'SHELXS-97 (Sheldrick, 2008)'
_diffrn_ambient_temperature 90(2)
_diffrn_measured_fraction_theta_full 0.979
_diffrn_measured_fraction_theta_max 0.979
_diffrn_measurement_device_type 'Bruker APEX-II Duo CCD'
_diffrn_measurement_method '\f and \w scans'
_diffrn_radiation_monochromator graphite
_diffrn_radiation_source 'fine-focus sealed tube'
_diffrn_radiation_type CuK\a
_diffrn_radiation_wavelength 1.54178
_diffrn_reflns_av_R_equivalents 0.0246
_diffrn_reflns_av_sigmaI/netI 0.0244
_diffrn_reflns_limit_h_max 23
_diffrn_reflns_limit_h_min -24
_diffrn_reflns_limit_k_max 16
_diffrn_reflns_limit_k_min -16
_diffrn_reflns_limit_l_max 27
_diffrn_reflns_limit_l_min -27
_diffrn_reflns_number 27667
_diffrn_reflns_theta_full 67.75
_diffrn_reflns_theta_max 67.75
_diffrn_reflns_theta_min 7.72
_exptl_absorpt_coefficient_mu 1.538
_exptl_absorpt_correction_T_max 0.7236
_exptl_absorpt_correction_T_min 0.6030
_exptl_absorpt_correction_type multi-scan
_exptl_absorpt_process_details 'SADABS 2008/1 (Sheldrick, 2008)'
_exptl_crystal_colour Colourless
_exptl_crystal_density_diffrn 1.207
_exptl_crystal_description Block
_exptl_crystal_F_000 2292
_exptl_crystal_size_max 0.37
_exptl_crystal_size_mid 0.30
_exptl_crystal_size_min 0.22
_refine_diff_density_max 0.452
_refine_diff_density_min -0.329
_refine_diff_density_rms 0.047
_refine_ls_extinction_method none
_refine_ls_goodness_of_fit_ref 1.071
_refine_ls_hydrogen_treatment mixed
_refine_ls_matrix_type full
_refine_ls_number_parameters 798
_refine_ls_number_reflns 10462
_refine_ls_number_restraints 3
_refine_ls_restrained_S_all 1.071
_refine_ls_R_factor_all 0.0283
_refine_ls_R_factor_gt 0.0282
_refine_ls_shift/su_max 0.002
_refine_ls_shift/su_mean 0.000
_refine_ls_structure_factor_coef Fsqd
_refine_ls_weighting_details 'calc w=1/[\s^2^(Fo^2^)+(0.0330P)^2^+3.6935P] where P=(Fo^2^+2Fc^2^)/3'
_refine_ls_weighting_scheme calc
_refine_ls_wR_factor_gt 0.0737
_refine_ls_wR_factor_ref 0.0738
_reflns_number_gt 10390
_reflns_number_total 10462
_reflns_threshold_expression >2sigma(I)
_cod_data_source_file ja305853d_si_002.cif
_cod_data_source_block ots28jcff
_cod_original_sg_symbol_H-M 'P 21/c'
_cod_original_formula_sum 'C69.50 H92 Ge2'
_cod_database_code 4118573

loop_
_symmetry_equiv_pos_as_xyz
'x, y, z'
'-x, y+1/2, -z+1/2'
'-x, -y, -z'
'x, -y-1/2, z-1/2'

loop_
_atom_site_label
_atom_site_type_symbol
_atom_site_fract_x
_atom_site_fract_y
_atom_site_fract_z
_atom_site_U_iso_or_equiv
_atom_site_adp_type
_atom_site_occupancy
_atom_site_symmetry_multiplicity
_atom_site_calc_flag
_atom_site_refinement_flags
_atom_site_disorder_assembly
_atom_site_disorder_group
Ge1 Ge 0.169559(8) 0.497392(12) 0.341734(7) 0.01475(6) Uani 1 1 d . . .
Ge2 Ge 0.243706(8) 0.546458(12) 0.280984(7) 0.01511(6) Uani 1 1 d . . .
C1 C 0.16672(8) 0.37923(11) 0.28851(7) 0.0182(3) Uani 1 1 d . . .
H1A H 0.1887(10) 0.3230(15) 0.3150(9) 0.027(5) Uiso 1 1 d . . .
H1B H 0.1194(10) 0.3588(13) 0.2656(8) 0.019(4) Uiso 1 1 d . . .
C2 C 0.20813(8) 0.41245(11) 0.24542(7) 0.0177(3) Uani 1 1 d . . .
H2 H 0.2469(9) 0.3699(13) 0.2512(8) 0.016(4) Uiso 1 1 d . . .
C3 C 0.16431(8) 0.41867(12) 0.17553(7) 0.0202(3) Uani 1 1 d . . .
H3A H 0.1941(9) 0.4373(13) 0.1513(8) 0.019(4) Uiso 1 1 d . . .
H3B H 0.1463(9) 0.3518(14) 0.1613(8) 0.019(4) Uiso 1 1 d . . .
C4 C 0.10284(8) 0.49005(12) 0.15980(8) 0.0224(3) Uani 1 1 d . . .
H4A H 0.0724(9) 0.4709(13) 0.1834(8) 0.018(4) Uiso 1 1 d . . .
H4B H 0.0752(10) 0.4832(14) 0.1148(10) 0.025(5) Uiso 1 1 d . . .
C5 C 0.12205(8) 0.60025(12) 0.17265(7) 0.0216(3) Uani 1 1 d . . .
H5A H 0.0791(10) 0.6400(14) 0.1566(9) 0.024(5) Uiso 1 1 d . . .
H5B H 0.1527(9) 0.6184(13) 0.1488(8) 0.020(4) Uiso 1 1 d . . .
C6 C 0.15872(8) 0.62805(11) 0.24168(7) 0.0183(3) Uani 1 1 d . . .
H6 H 0.1716(9) 0.6969(14) 0.2447(8) 0.018(4) Uiso 1 1 d . . .
C7 C 0.11589(8) 0.60444(12) 0.28494(7) 0.0191(3) Uani 1 1 d . . .
H7A H 0.0672(10) 0.5836(14) 0.2614(9) 0.025(5) Uiso 1 1 d . . .
H7B H 0.1149(10) 0.6597(15) 0.3114(9) 0.028(5) Uiso 1 1 d . . .
C8 C 0.15399(8) 0.47673(11) 0.42204(7) 0.0163(3) Uani 1 1 d . . .
C9 C 0.19562(8) 0.41112(11) 0.46835(7) 0.0184(3) Uani 1 1 d . . .
C10 C 0.18831(9) 0.40722(12) 0.52720(7) 0.0231(3) Uani 1 1 d . . .
H10 H 0.2178 0.3651 0.5585 0.027(5) Uiso 1 1 calc R . .
C11 C 0.13875(9) 0.46375(12) 0.54075(7) 0.0230(3) Uani 1 1 d . . .
H11 H 0.1357 0.4631 0.5815 0.019(4) Uiso 1 1 calc R . .
C12 C 0.09374(8) 0.52117(11) 0.49375(7) 0.0198(3) Uani 1 1 d . . .
H12 H 0.0578 0.5568 0.5019 0.025(5) Uiso 1 1 calc R . .
C13 C 0.10010(8) 0.52785(11) 0.43452(7) 0.0166(3) Uani 1 1 d . . .
C14 C 0.24023(8) 0.33013(11) 0.45588(7) 0.0196(3) Uani 1 1 d . . .
C15 C 0.20971(8) 0.23490(12) 0.44121(7) 0.0206(3) Uani 1 1 d . . .
C16 C 0.25136(9) 0.15453(12) 0.43769(7) 0.0236(3) Uani 1 1 d . . .
H16 H 0.2314 0.0902 0.4277 0.021(4) Uiso 1 1 calc R . .
C17 C 0.32094(9) 0.16698(13) 0.44852(8) 0.0284(4) Uani 1 1 d . . .
H17 H 0.3486 0.1113 0.4465 0.035(5) Uiso 1 1 calc R . .
C18 C 0.35036(9) 0.26038(13) 0.46238(8) 0.0278(4) Uani 1 1 d . . .
H18 H 0.3984 0.2683 0.4697 0.031(5) Uiso 1 1 calc R . .
C19 C 0.31101(8) 0.34322(12) 0.46577(7) 0.0224(3) Uani 1 1 d . . .
C20 C 0.13372(8) 0.21467(12) 0.43041(7) 0.0232(3) Uani 1 1 d . . .
H20 H 0.1103 0.2804 0.4292 0.019(4) Uiso 1 1 calc R . .
C21 C 0.09795(9) 0.16187(13) 0.36800(8) 0.0299(4) Uani 1 1 d . . .
H21A H 0.1028 0.2022 0.3338 0.040(6) Uiso 1 1 calc R . .
H21B H 0.0488 0.1531 0.3620 0.037(6) Uiso 1 1 calc R . .
H21C H 0.1194 0.0965 0.3683 0.042(6) Uiso 1 1 calc R . .
C22 C 0.12490(10) 0.15378(14) 0.48445(9) 0.0344(4) Uani 1 1 d . . .
H22A H 0.1465 0.0883 0.4861 0.040(6) Uiso 1 1 calc R . .
H22B H 0.0756 0.1453 0.4777 0.044(6) Uiso 1 1 calc R . .
H22C H 0.1470 0.1890 0.5240 0.052(7) Uiso 1 1 calc R . .
C23 C 0.34552(9) 0.44446(12) 0.48339(8) 0.0252(3) Uani 1 1 d . . .
H23 H 0.3091 0.4966 0.4672 0.021(5) Uiso 1 1 calc R . .
C24 C 0.40160(10) 0.46406(14) 0.45467(10) 0.0340(4) Uani 1 1 d . . .
H24A H 0.4388 0.4151 0.4707 0.046(6) Uiso 1 1 calc R . .
H24B H 0.4203 0.5313 0.4659 0.032(5) Uiso 1 1 calc R . .
H24C H 0.3817 0.4584 0.4090 0.040(6) Uiso 1 1 calc R . .
C25 C 0.37544(12) 0.45585(16) 0.55463(9) 0.0426(5) Uani 1 1 d . . .
H25A H 0.3384 0.4486 0.5723 0.044(6) Uiso 1 1 calc R . .
H25B H 0.3966 0.5218 0.5651 0.044(6) Uiso 1 1 calc R . .
H25C H 0.4105 0.4043 0.5720 0.054(7) Uiso 1 1 calc R . .
C26 C 0.04147(8) 0.58049(11) 0.38576(7) 0.0166(3) Uani 1 1 d . . .
C27 C 0.03115(8) 0.68342(11) 0.39032(7) 0.0179(3) Uani 1 1 d . . .
C28 C -0.02912(8) 0.72673(12) 0.34970(7) 0.0224(3) Uani 1 1 d . . .
H28 H -0.0362 0.7964 0.3521 0.022(4) Uiso 1 1 calc R . .
C29 C -0.07877(8) 0.67033(12) 0.30599(8) 0.0245(3) Uani 1 1 d . . .
H29 H -0.1201 0.7007 0.2796 0.031(5) Uiso 1 1 calc R . .
C30 C -0.06790(8) 0.56946(12) 0.30087(7) 0.0220(3) Uani 1 1 d . . .
H30 H -0.1016 0.5313 0.2701 0.024(5) Uiso 1 1 calc R . .
C31 C -0.00848(8) 0.52288(11) 0.33990(7) 0.0182(3) Uani 1 1 d . . .
C32 C 0.08270(8) 0.75023(11) 0.43813(7) 0.0204(3) Uani 1 1 d . . .
H32 H 0.1243 0.7095 0.4609 0.021(4) Uiso 1 1 calc R . .
C33 C 0.10580(9) 0.83756(12) 0.40652(8) 0.0251(3) Uani 1 1 d . . .
H33A H 0.1262 0.8118 0.3763 0.031(5) Uiso 1 1 calc R . .
H33B H 0.1402 0.8774 0.4383 0.035(5) Uiso 1 1 calc R . .
H33C H 0.0658 0.8794 0.3847 0.032(5) Uiso 1 1 calc R . .
C34 C 0.05175(10) 0.79072(13) 0.48608(8) 0.0293(4) Uani 1 1 d . . .
H34A H 0.0123 0.8338 0.4649 0.033(5) Uiso 1 1 calc R . .
H34B H 0.0869 0.8292 0.5180 0.040(6) Uiso 1 1 calc R . .
H34C H 0.0363 0.7350 0.5059 0.037(6) Uiso 1 1 calc R . .
C35 C -0.00153(8) 0.41032(11) 0.33518(7) 0.0193(3) Uani 1 1 d . . .
H35 H 0.0489 0.3944 0.3485 0.014(4) Uiso 1 1 calc R . .
C36 C -0.03563(9) 0.36918(13) 0.26897(8) 0.0279(4) Uani 1 1 d . . .
H36A H -0.0859 0.3740 0.2572 0.032(5) Uiso 1 1 calc R . .
H36B H -0.0224 0.2992 0.2678 0.034(5) Uiso 1 1 calc R . .
H36C H -0.0203 0.4079 0.2395 0.033(5) Uiso 1 1 calc R . .
C37 C -0.03068(9) 0.35922(12) 0.38109(8) 0.0271(4) Uani 1 1 d . . .
H37A H -0.0055 0.3822 0.4237 0.043(6) Uiso 1 1 calc R . .
H37B H -0.0255 0.2869 0.3788 0.034(5) Uiso 1 1 calc R . .
H37C H -0.0797 0.3759 0.3702 0.039(6) Uiso 1 1 calc R . .
C38 C 0.33512(7) 0.59271(11) 0.28292(6) 0.0167(3) Uani 1 1 d . . .
C39 C 0.37930(8) 0.53112(12) 0.26248(7) 0.0185(3) Uani 1 1 d . . .
C40 C 0.44905(8) 0.55661(12) 0.27800(7) 0.0222(3) Uani 1 1 d . . .
H40 H 0.4789 0.5144 0.2652 0.020(4) Uiso 1 1 calc R . .
C41 C 0.47542(8) 0.64215(13) 0.31169(7) 0.0243(3) Uani 1 1 d . . .
H41 H 0.5235 0.6560 0.3246 0.029(5) Uiso 1 1 calc R . .
C42 C 0.43108(8) 0.70729(12) 0.32635(7) 0.0225(3) Uani 1 1 d . . .
H42 H 0.4485 0.7684 0.3467 0.028(5) Uiso 1 1 calc R . .
C43 C 0.36122(8) 0.68488(11) 0.31172(7) 0.0184(3) Uani 1 1 d . . .
C44 C 0.35504(8) 0.44715(11) 0.21576(7) 0.0190(3) Uani 1 1 d . . .
C45 C 0.37108(8) 0.34698(12) 0.23308(8) 0.0231(3) Uani 1 1 d . . .
C46 C 0.35811(9) 0.27462(12) 0.18631(8) 0.0265(3) Uani 1 1 d . . .
H46 H 0.3684 0.2068 0.1977 0.024(5) Uiso 1 1 calc R . .
C47 C 0.33064(9) 0.29975(13) 0.12388(8) 0.0274(4) Uani 1 1 d . . .
H47 H 0.3241 0.2500 0.0927 0.034(5) Uiso 1 1 calc R . .
C48 C 0.31264(8) 0.39725(13) 0.10689(8) 0.0250(3) Uani 1 1 d . . .
H48 H 0.2923 0.4136 0.0638 0.027(5) Uiso 1 1 calc R . .
C49 C 0.32369(8) 0.47231(12) 0.15173(7) 0.0201(3) Uani 1 1 d . . .
C50 C 0.40121(10) 0.31514(14) 0.30139(8) 0.0329(4) Uani 1 1 d . . .
H50 H 0.3919 0.3696 0.3275 0.051(7) Uiso 1 1 calc R . .
C51 C 0.36729(14) 0.21946(18) 0.31424(12) 0.0543(6) Uani 1 1 d . . .
H51A H 0.3784 0.1638 0.2914 0.071(9) Uiso 1 1 calc R . .
H51B H 0.3171 0.2285 0.3003 0.095(11) Uiso 1 1 calc R . .
H51C H 0.3847 0.2051 0.3592 0.053(7) Uiso 1 1 calc R . .
C52 C 0.47897(12) 0.30030(19) 0.32193(10) 0.0490(5) Uani 1 1 d . . .
H52A H 0.4895 0.2483 0.2962 0.063(8) Uiso 1 1 calc R . .
H52B H 0.4964 0.2801 0.3660 0.054(7) Uiso 1 1 calc R . .
H52C H 0.5010 0.3629 0.3168 0.077(9) Uiso 1 1 calc R . .
C53 C 0.30299(8) 0.57911(12) 0.13021(7) 0.0214(3) Uani 1 1 d . . .
H53 H 0.2887 0.6125 0.1632 0.017(4) Uiso 1 1 calc R . .
C54 C 0.24181(9) 0.58505(13) 0.06868(7) 0.0256(3) Uani 1 1 d . . .
H54A H 0.2565 0.5627 0.0341 0.030(5) Uiso 1 1 calc R . .
H54B H 0.2254 0.6541 0.0613 0.033(5) Uiso 1 1 calc R . .
H54C H 0.2043 0.5422 0.0713 0.030(5) Uiso 1 1 calc R . .
C55 C 0.36405(9) 0.63785(13) 0.12365(8) 0.0273(4) Uani 1 1 d . . .
H55A H 0.4018 0.6390 0.1640 0.036(5) Uiso 1 1 calc R . .
H55B H 0.3494 0.7062 0.1106 0.030(5) Uiso 1 1 calc R . .
H55C H 0.3800 0.6058 0.0922 0.033(5) Uiso 1 1 calc R . .
C56 C 0.31580(8) 0.76841(11) 0.31949(7) 0.0201(3) Uani 1 1 d . . .
C57 C 0.29163(8) 0.83805(12) 0.27011(7) 0.0231(3) Uani 1 1 d . . .
C58 C 0.25477(9) 0.92075(13) 0.27787(8) 0.0291(4) Uani 1 1 d . . .
H58 H 0.2378 0.9671 0.2445 0.031(5) Uiso 1 1 calc R . .
C59 C 0.24234(10) 0.93688(13) 0.33302(9) 0.0326(4) Uani 1 1 d . . .
H59 H 0.2170 0.9938 0.3376 0.032(5) Uiso 1 1 calc R . .
C60 C 0.26699(9) 0.86964(13) 0.38176(8) 0.0292(4) Uani 1 1 d . . .
H60 H 0.2591 0.8818 0.4200 0.027(5) Uiso 1 1 calc R . .
C61 C 0.30317(8) 0.78448(12) 0.37588(7) 0.0227(3) Uani 1 1 d . . .
C62 C 0.30739(9) 0.82939(12) 0.20953(8) 0.0259(3) Uani 1 1 d . . .
H62 H 0.3293 0.7629 0.2094 0.023(5) Uiso 1 1 calc R . .
C63 C 0.24199(10) 0.83501(14) 0.15156(8) 0.0331(4) Uani 1 1 d . . .
H63A H 0.2098 0.7825 0.1537 0.045(6) Uiso 1 1 calc R . .
H63B H 0.2543 0.8259 0.1139 0.036(5) Uiso 1 1 calc R . .
H63C H 0.2201 0.9003 0.1501 0.045(6) Uiso 1 1 calc R . .
C64 C 0.35912(11) 0.90976(16) 0.20650(10) 0.0414(5) Uani 1 1 d . . .
H64A H 0.3392 0.9758 0.2075 0.055(7) Uiso 1 1 calc R . .
H64B H 0.3694 0.9022 0.1677 0.049(6) Uiso 1 1 calc R . .
H64C H 0.4018 0.9026 0.2424 0.052(7) Uiso 1 1 calc R . .
C65 C 0.33097(9) 0.71337(12) 0.43098(7) 0.0236(3) Uani 1 1 d . . .
H65 H 0.3383 0.6471 0.4141 0.023(5) Uiso 1 1 calc R . .
C66 C 0.28064(10) 0.69861(13) 0.46668(8) 0.0287(4) Uani 1 1 d . . .
H66A H 0.2738 0.7622 0.4850 0.032(5) Uiso 1 1 calc R . .
H66B H 0.2996 0.6496 0.5001 0.036(5) Uiso 1 1 calc R . .
H66C H 0.2363 0.6746 0.4379 0.036(5) Uiso 1 1 calc R . .
C67 C 0.40122(10) 0.74977(15) 0.47565(8) 0.0329(4) Uani 1 1 d . . .
H67A H 0.3960 0.8166 0.4909 0.041(6) Uiso 1 1 calc R . .
H67B H 0.4344 0.7521 0.4534 0.042(6) Uiso 1 1 calc R . .
H67C H 0.4180 0.7039 0.5112 0.041(6) Uiso 1 1 calc R . .
C71 C 0.4919(2) 0.5295(3) 0.86799(19) 0.0376(9) Uani 0.50 1 d P A 1
H71A H 0.5146 0.5675 0.8436 0.039(11) Uiso 0.50 1 calc PR A 1
H71B H 0.4431 0.5485 0.8552 0.058(15) Uiso 0.50 1 calc PR A 1
H71C H 0.4955 0.4581 0.8605 0.044(13) Uiso 0.50 1 calc PR A 1
C72 C 0.52347(12) 0.54949(18) 0.93034(15) 0.0622(7) Uani 0.50 1 d P A 1
H72A H 0.5223 0.6220 0.9381 0.074(9) Uiso 0.50 1 calc PR A 1
H72B H 0.5723 0.5277 0.9442 0.060(7) Uiso 0.50 1 calc PR A 1
C72A C 0.52347(12) 0.54949(18) 0.93034(15) 0.0622(7) Uani 0.50 1 d PD A 2
H72C H 0.52229(12) 0.62196(18) 0.93811(15) 0.074(9) Uiso 0.50 1 d PD B 2
H72D H 0.57231(12) 0.52769(18) 0.94422(15) 0.060(7) Uiso 0.50 1 d PD C 2
H72E H 0.50275(17) 0.5375(3) 0.88527(16) 0.090 Uiso 0.50 1 d PD D 2
C73 C 0.48499(12) 0.49375(17) 0.96544(15) 0.0614(8) Uani 1 1 d . . .
H73A H 0.4365 0.5170 0.9511 0.062(8) Uiso 1 1 calc R A 1
H73B H 0.4847 0.4220 0.9553 0.051(7) Uiso 1 1 calc R A 1

loop_
_atom_site_aniso_label
_atom_site_aniso_U_11
_atom_site_aniso_U_22
_atom_site_aniso_U_33
_atom_site_aniso_U_23
_atom_site_aniso_U_13
_atom_site_aniso_U_12
Ge1 0.01570(10) 0.01505(10) 0.01379(9) 0.00022(6) 0.00540(7) 0.00058(6)
Ge2 0.01508(9) 0.01575(10) 0.01488(9) -0.00020(6) 0.00558(7) -0.00037(6)
C1 0.0216(8) 0.0154(7) 0.0194(7) -0.0016(6) 0.0094(6) -0.0010(6)
C2 0.0194(7) 0.0164(7) 0.0181(7) -0.0007(6) 0.0074(6) -0.0004(6)
C3 0.0215(8) 0.0223(8) 0.0172(7) -0.0042(6) 0.0070(6) -0.0058(6)
C4 0.0206(8) 0.0278(9) 0.0162(8) 0.0003(6) 0.0029(7) -0.0034(6)
C5 0.0204(8) 0.0242(8) 0.0191(7) 0.0048(6) 0.0054(6) 0.0018(6)
C6 0.0184(7) 0.0175(7) 0.0199(7) 0.0032(6) 0.0077(6) 0.0015(6)
C7 0.0193(8) 0.0194(7) 0.0200(7) 0.0026(6) 0.0084(6) 0.0040(6)
C8 0.0204(7) 0.0139(6) 0.0143(7) -0.0013(6) 0.0053(6) -0.0019(6)
C9 0.0204(7) 0.0171(7) 0.0165(7) -0.0008(6) 0.0049(6) 0.0004(6)
C10 0.0298(8) 0.0211(8) 0.0157(7) 0.0027(6) 0.0044(6) 0.0057(6)
C11 0.0327(9) 0.0220(8) 0.0149(7) -0.0010(6) 0.0090(7) 0.0020(6)
C12 0.0243(8) 0.0167(7) 0.0201(8) -0.0021(6) 0.0099(6) 0.0011(6)
C13 0.0196(7) 0.0126(6) 0.0169(7) -0.0012(6) 0.0054(6) -0.0019(6)
C14 0.0249(8) 0.0202(7) 0.0121(7) 0.0033(6) 0.0043(6) 0.0055(6)
C15 0.0258(8) 0.0213(8) 0.0138(7) 0.0027(6) 0.0056(6) 0.0049(6)
C16 0.0314(9) 0.0198(8) 0.0202(8) 0.0014(6) 0.0096(7) 0.0043(6)
C17 0.0317(9) 0.0258(8) 0.0298(9) 0.0046(7) 0.0130(7) 0.0121(7)
C18 0.0236(8) 0.0310(9) 0.0289(9) 0.0050(7) 0.0089(7) 0.0070(7)
C19 0.0248(8) 0.0249(8) 0.0150(7) 0.0037(6) 0.0033(6) 0.0051(6)
C20 0.0273(8) 0.0181(7) 0.0252(8) 0.0018(6) 0.0101(7) 0.0041(6)
C21 0.0295(9) 0.0265(9) 0.0325(9) -0.0030(7) 0.0089(7) -0.0035(7)
C22 0.0372(10) 0.0360(10) 0.0364(10) 0.0085(8) 0.0207(8) 0.0049(8)
C23 0.0234(8) 0.0259(8) 0.0224(8) 0.0018(6) 0.0026(7) 0.0021(6)
C24 0.0268(9) 0.0320(10) 0.0423(11) 0.0003(8) 0.0103(8) -0.0002(7)
C25 0.0532(13) 0.0391(11) 0.0251(10) -0.0009(8) -0.0001(9) -0.0105(9)
C26 0.0173(7) 0.0189(7) 0.0162(7) 0.0010(6) 0.0089(6) 0.0011(6)
C27 0.0197(7) 0.0181(7) 0.0179(7) 0.0012(6) 0.0091(6) 0.0002(6)
C28 0.0235(8) 0.0181(7) 0.0266(8) 0.0033(6) 0.0100(7) 0.0025(6)
C29 0.0201(8) 0.0247(8) 0.0262(8) 0.0062(6) 0.0047(7) 0.0028(6)
C30 0.0198(8) 0.0238(8) 0.0209(8) 0.0010(6) 0.0048(6) -0.0027(6)
C31 0.0201(8) 0.0190(7) 0.0177(7) 0.0005(6) 0.0094(6) -0.0009(6)
C32 0.0239(8) 0.0170(7) 0.0194(7) -0.0003(6) 0.0065(6) 0.0011(6)
C33 0.0288(9) 0.0220(8) 0.0235(8) -0.0021(6) 0.0077(7) -0.0054(6)
C34 0.0395(10) 0.0259(8) 0.0260(8) -0.0033(7) 0.0158(8) -0.0005(7)
C35 0.0202(7) 0.0188(7) 0.0195(7) -0.0021(6) 0.0075(6) -0.0011(6)
C36 0.0283(9) 0.0269(8) 0.0249(8) -0.0082(7) 0.0045(7) -0.0004(7)
C37 0.0342(9) 0.0190(8) 0.0331(9) -0.0007(7) 0.0180(8) -0.0035(7)
C38 0.0166(7) 0.0204(7) 0.0126(7) 0.0031(6) 0.0043(6) -0.0007(6)
C39 0.0186(7) 0.0222(7) 0.0143(7) 0.0034(6) 0.0049(6) 0.0011(6)
C40 0.0181(8) 0.0302(8) 0.0187(7) 0.0033(6) 0.0068(6) 0.0030(6)
C41 0.0159(7) 0.0359(9) 0.0190(7) 0.0041(7) 0.0032(6) -0.0034(6)
C42 0.0240(8) 0.0256(8) 0.0160(7) 0.0000(6) 0.0043(6) -0.0066(6)
C43 0.0203(7) 0.0217(7) 0.0131(7) 0.0019(6) 0.0054(6) -0.0021(6)
C44 0.0157(7) 0.0229(8) 0.0208(8) -0.0009(6) 0.0093(6) 0.0008(6)
C45 0.0215(8) 0.0261(8) 0.0255(8) 0.0022(6) 0.0127(7) 0.0062(6)
C46 0.0256(8) 0.0223(8) 0.0352(9) -0.0002(7) 0.0150(7) 0.0049(6)
C47 0.0265(8) 0.0271(9) 0.0289(9) -0.0089(7) 0.0098(7) -0.0004(7)
C48 0.0237(8) 0.0299(9) 0.0202(8) -0.0038(7) 0.0058(6) -0.0006(7)
C49 0.0174(7) 0.0240(8) 0.0199(8) -0.0010(6) 0.0076(6) -0.0008(6)
C50 0.0477(11) 0.0296(9) 0.0251(9) 0.0061(7) 0.0173(8) 0.0174(8)
C51 0.0647(16) 0.0533(14) 0.0533(14) 0.0296(11) 0.0310(12) 0.0176(12)
C52 0.0453(12) 0.0560(14) 0.0346(11) 0.0123(10) -0.0010(9) 0.0099(10)
C53 0.0249(8) 0.0230(8) 0.0149(7) 0.0000(6) 0.0051(6) -0.0006(6)
C54 0.0282(9) 0.0279(9) 0.0188(8) 0.0016(6) 0.0054(7) -0.0001(7)
C55 0.0290(9) 0.0287(9) 0.0230(8) 0.0027(7) 0.0071(7) -0.0037(7)
C56 0.0206(8) 0.0185(7) 0.0206(7) -0.0034(6) 0.0062(6) -0.0056(6)
C57 0.0250(8) 0.0210(8) 0.0223(8) -0.0018(6) 0.0069(6) -0.0039(6)
C58 0.0357(9) 0.0218(8) 0.0283(9) 0.0006(7) 0.0086(7) 0.0015(7)
C59 0.0398(10) 0.0249(8) 0.0338(10) -0.0046(7) 0.0136(8) 0.0062(7)
C60 0.0358(10) 0.0291(9) 0.0245(8) -0.0069(7) 0.0128(7) -0.0006(7)
C61 0.0241(8) 0.0220(8) 0.0216(8) -0.0044(6) 0.0072(6) -0.0060(6)
C62 0.0322(9) 0.0235(8) 0.0224(8) 0.0037(6) 0.0099(7) 0.0024(7)
C63 0.0401(10) 0.0350(10) 0.0224(8) 0.0034(7) 0.0083(8) 0.0069(8)
C64 0.0467(12) 0.0430(12) 0.0393(11) 0.0056(9) 0.0206(9) -0.0075(9)
C65 0.0293(9) 0.0245(8) 0.0185(7) -0.0037(6) 0.0099(7) -0.0043(6)
C66 0.0398(10) 0.0246(8) 0.0282(9) -0.0047(7) 0.0198(8) -0.0041(7)
C67 0.0353(10) 0.0396(10) 0.0211(8) -0.0020(7) 0.0063(7) -0.0093(8)
C71 0.036(2) 0.0324(19) 0.041(2) -0.0006(17) 0.0083(17) 0.0036(16)
C72 0.0349(12) 0.0462(14) 0.101(2) -0.0297(13) 0.0169(13) -0.0006(10)
C72A 0.0349(12) 0.0462(14) 0.101(2) -0.0297(13) 0.0169(13) -0.0006(10)
C73 0.0307(12) 0.0343(12) 0.116(2) -0.0274(13) 0.0203(13) -0.0037(9)

loop_
_atom_type_symbol
_atom_type_description
_atom_type_scat_dispersion_real
_atom_type_scat_dispersion_imag
_atom_type_scat_source
C C 0.0181 0.0091 'International Tables Vol C Tables 4.2.6.8 and 6.1.1.4'
H H 0.0000 0.0000 'International Tables Vol C Tables 4.2.6.8 and 6.1.1.4'
Ge Ge -1.0885 0.8855 'International Tables Vol C Tables 4.2.6.8 and 6.1.1.4'

loop_
_geom_angle_atom_site_label_1
_geom_angle_atom_site_label_2
_geom_angle_atom_site_label_3
_geom_angle
_geom_angle_site_symmetry_1
C8 Ge1 C1 118.07(6) .
C8 Ge1 C7 118.07(6) .
C1 Ge1 C7 106.60(6) .
C8 Ge1 Ge2 151.41(4) .
C1 Ge1 Ge2 76.59(4) .
C7 Ge1 Ge2 76.00(4) .
C38 Ge2 C6 121.49(6) .
C38 Ge2 C2 120.50(6) .
C6 Ge2 C2 99.58(6) .
C38 Ge2 Ge1 147.06(4) .
C6 Ge2 Ge1 77.46(4) .
C2 Ge2 Ge1 77.05(4) .
C2 C1 Ge1 104.14(9) .
C2 C1 H1A 111.7(11) .
Ge1 C1 H1A 109.3(11) .
C2 C1 H1B 113.8(10) .
Ge1 C1 H1B 111.5(10) .
H1A C1 H1B 106.4(15) .
C3 C2 C1 114.09(13) .
C3 C2 Ge2 111.91(10) .
C1 C2 Ge2 101.83(9) .
C3 C2 H2 110.2(10) .
C1 C2 H2 110.5(10) .
Ge2 C2 H2 107.9(10) .
C4 C3 C2 115.06(13) .
C4 C3 H3A 109.5(10) .
C2 C3 H3A 109.4(10) .
C4 C3 H3B 107.8(10) .
C2 C3 H3B 108.2(10) .
H3A C3 H3B 106.5(14) .
C3 C4 C5 114.84(13) .
C3 C4 H4A 109.7(10) .
C5 C4 H4A 108.5(10) .
C3 C4 H4B 108.8(11) .
C5 C4 H4B 107.9(11) .
H4A C4 H4B 106.8(15) .
C4 C5 C6 115.72(13) .
C4 C5 H5A 108.0(11) .
C6 C5 H5A 108.2(11) .
C4 C5 H5B 107.7(10) .
C6 C5 H5B 108.3(10) .
H5A C5 H5B 108.7(15) .
C5 C6 C7 114.01(13) .
C5 C6 Ge2 112.03(10) .
C7 C6 Ge2 101.72(9) .
C5 C6 H6 109.6(10) .
C7 C6 H6 110.6(10) .
Ge2 C6 H6 108.6(10) .
C6 C7 Ge1 104.28(9) .
C6 C7 H7A 113.3(11) .
Ge1 C7 H7A 112.2(11) .
C6 C7 H7B 112.1(12) .
Ge1 C7 H7B 106.0(12) .
H7A C7 H7B 108.7(16) .
C13 C8 C9 118.10(13) .
C13 C8 Ge1 120.11(11) .
C9 C8 Ge1 121.79(11) .
C10 C9 C8 120.04(14) .
C10 C9 C14 114.99(13) .
C8 C9 C14 124.13(13) .
C11 C10 C9 121.22(14) .
C11 C10 H10 119.4 .
C9 C10 H10 119.4 .
C12 C11 C10 118.85(14) .
C12 C11 H11 120.6 .
C10 C11 H11 120.6 .
C11 C12 C13 121.40(14) .
C11 C12 H12 119.3 .
C13 C12 H12 119.3 .
C12 C13 C8 119.89(14) .
C12 C13 C26 115.11(13) .
C8 C13 C26 124.52(13) .
C19 C14 C15 120.24(14) .
C19 C14 C9 122.84(14) .
C15 C14 C9 116.44(14) .
C16 C15 C14 118.66(15) .
C16 C15 C20 118.02(14) .
C14 C15 C20 123.31(14) .
C17 C16 C15 121.11(16) .
C17 C16 H16 119.4 .
C15 C16 H16 119.4 .
C16 C17 C18 119.96(15) .
C16 C17 H17 120.0 .
C18 C17 H17 120.0 .
C17 C18 C19 121.24(16) .
C17 C18 H18 119.4 .
C19 C18 H18 119.4 .
C18 C19 C14 118.77(15) .
C18 C19 C23 119.91(15) .
C14 C19 C23 121.24(14) .
C15 C20 C21 112.10(13) .
C15 C20 C22 111.06(14) .
C21 C20 C22 110.13(14) .
C15 C20 H20 107.8 .
C21 C20 H20 107.8 .
C22 C20 H20 107.8 .
C20 C21 H21A 109.5 .
C20 C21 H21B 109.5 .
H21A C21 H21B 109.5 .
C20 C21 H21C 109.5 .
H21A C21 H21C 109.5 .
H21B C21 H21C 109.5 .
C20 C22 H22A 109.5 .
C20 C22 H22B 109.5 .
H22A C22 H22B 109.5 .
C20 C22 H22C 109.5 .
H22A C22 H22C 109.5 .
H22B C22 H22C 109.5 .
C19 C23 C24 113.17(14) .
C19 C23 C25 110.58(14) .
C24 C23 C25 110.05(16) .
C19 C23 H23 107.6 .
C24 C23 H23 107.6 .
C25 C23 H23 107.6 .
C23 C24 H24A 109.5 .
C23 C24 H24B 109.5 .
H24A C24 H24B 109.5 .
C23 C24 H24C 109.5 .
H24A C24 H24C 109.5 .
H24B C24 H24C 109.5 .
C23 C25 H25A 109.5 .
C23 C25 H25B 109.5 .
H25A C25 H25B 109.5 .
C23 C25 H25C 109.5 .
H25A C25 H25C 109.5 .
H25B C25 H25C 109.5 .
C27 C26 C31 119.94(14) .
C27 C26 C13 120.58(13) .
C31 C26 C13 118.96(13) .
C28 C27 C26 118.83(14) .
C28 C27 C32 118.24(13) .
C26 C27 C32 122.92(13) .
C29 C28 C27 121.39(15) .
C29 C28 H28 119.3 .
C27 C28 H28 119.3 .
C30 C29 C28 119.62(15) .
C30 C29 H29 120.2 .
C28 C29 H29 120.2 .
C29 C30 C31 121.20(15) .
C29 C30 H30 119.4 .
C31 C30 H30 119.4 .
C30 C31 C26 118.98(14) .
C30 C31 C35 118.89(14) .
C26 C31 C35 121.98(14) .
C27 C32 C33 111.51(12) .
C27 C32 C34 110.95(13) .
C33 C32 C34 109.36(13) .
C27 C32 H32 108.3 .
C33 C32 H32 108.3 .
C34 C32 H32 108.3 .
C32 C33 H33A 109.5 .
C32 C33 H33B 109.5 .
H33A C33 H33B 109.5 .
C32 C33 H33C 109.5 .
H33A C33 H33C 109.5 .
H33B C33 H33C 109.5 .
C32 C34 H34A 109.5 .
C32 C34 H34B 109.5 .
H34A C34 H34B 109.5 .
C32 C34 H34C 109.5 .
H34A C34 H34C 109.5 .
H34B C34 H34C 109.5 .
C31 C35 C36 113.81(13) .
C31 C35 C37 109.15(12) .
C36 C35 C37 110.69(13) .
C31 C35 H35 107.7 .
C36 C35 H35 107.7 .
C37 C35 H35 107.7 .
C35 C36 H36A 109.5 .
C35 C36 H36B 109.5 .
H36A C36 H36B 109.5 .
C35 C36 H36C 109.5 .
H36A C36 H36C 109.5 .
H36B C36 H36C 109.5 .
C35 C37 H37A 109.5 .
C35 C37 H37B 109.5 .
H37A C37 H37B 109.5 .
C35 C37 H37C 109.5 .
H37A C37 H37C 109.5 .
H37B C37 H37C 109.5 .
C43 C38 C39 118.37(13) .
C43 C38 Ge2 119.70(11) .
C39 C38 Ge2 121.55(11) .
C40 C39 C38 119.46(14) .
C40 C39 C44 115.17(13) .
C38 C39 C44 124.64(13) .
C41 C40 C39 121.20(15) .
C41 C40 H40 119.4 .
C39 C40 H40 119.4 .
C42 C41 C40 119.36(15) .
C42 C41 H41 120.3 .
C40 C41 H41 120.3 .
C41 C42 C43 121.15(15) .
C41 C42 H42 119.4 .
C43 C42 H42 119.4 .
C42 C43 C38 119.81(14) .
C42 C43 C56 116.22(14) .
C38 C43 C56 123.37(13) .
C45 C44 C49 119.73(14) .
C45 C44 C39 121.66(14) .
C49 C44 C39 118.04(13) .
C46 C45 C44 119.00(15) .
C46 C45 C50 119.13(15) .
C44 C45 C50 121.87(15) .
C47 C46 C45 121.25(15) .
C47 C46 H46 119.4 .
C45 C46 H46 119.4 .
C48 C47 C46 119.83(15) .
C48 C47 H47 120.1 .
C46 C47 H47 120.1 .
C47 C48 C49 121.24(15) .
C47 C48 H48 119.4 .
C49 C48 H48 119.4 .
C48 C49 C44 118.84(15) .
C48 C49 C53 118.99(14) .
C44 C49 C53 122.16(14) .
C52 C50 C45 111.81(15) .
C52 C50 C51 109.33(17) .
C45 C50 C51 111.95(17) .
C52 C50 H50 107.9 .
C45 C50 H50 107.9 .
C51 C50 H50 107.9 .
C50 C51 H51A 109.5 .
C50 C51 H51B 109.5 .
H51A C51 H51B 109.5 .
C50 C51 H51C 109.5 .
H51A C51 H51C 109.5 .
H51B C51 H51C 109.5 .
C50 C52 H52A 109.5 .
C50 C52 H52B 109.5 .
H52A C52 H52B 109.5 .
C50 C52 H52C 109.5 .
H52A C52 H52C 109.5 .
H52B C52 H52C 109.5 .
C49 C53 C55 111.39(13) .
C49 C53 C54 113.22(13) .
C55 C53 C54 109.34(13) .
C49 C53 H53 107.5 .
C55 C53 H53 107.5 .
C54 C53 H53 107.5 .
C53 C54 H54A 109.5 .
C53 C54 H54B 109.5 .
H54A C54 H54B 109.5 .
C53 C54 H54C 109.5 .
H54A C54 H54C 109.5 .
H54B C54 H54C 109.5 .
C53 C55 H55A 109.5 .
C53 C55 H55B 109.5 .
H55A C55 H55B 109.5 .
C53 C55 H55C 109.5 .
H55A C55 H55C 109.5 .
H55B C55 H55C 109.5 .
C61 C56 C57 119.80(14) .
C61 C56 C43 122.26(14) .
C57 C56 C43 117.60(13) .
C58 C57 C56 119.16(15) .
C58 C57 C62 117.97(15) .
C56 C57 C62 122.79(14) .
C59 C58 C57 121.25(16) .
C59 C58 H58 119.4 .
C57 C58 H58 119.4 .
C58 C59 C60 119.63(16) .
C58 C59 H59 120.2 .
C60 C59 H59 120.2 .
C59 C60 C61 121.31(16) .
C59 C60 H60 119.3 .
C61 C60 H60 119.3 .
C60 C61 C56 118.82(15) .
C60 C61 C65 119.89(14) .
C56 C61 C65 121.23(14) .
C57 C62 C63 112.28(14) .
C57 C62 C64 110.55(14) .
C63 C62 C64 110.34(15) .
C57 C62 H62 107.8 .
C63 C62 H62 107.8 .
C64 C62 H62 107.8 .
C62 C63 H63A 109.5 .
C62 C63 H63B 109.5 .
H63A C63 H63B 109.5 .
C62 C63 H63C 109.5 .
H63A C63 H63C 109.5 .
H63B C63 H63C 109.5 .
C62 C64 H64A 109.5 .
C62 C64 H64B 109.5 .
H64A C64 H64B 109.5 .
C62 C64 H64C 109.5 .
H64A C64 H64C 109.5 .
H64B C64 H64C 109.5 .
C61 C65 C66 112.58(14) .
C61 C65 C67 110.54(13) .
C66 C65 C67 110.19(14) .
C61 C65 H65 107.8 .
C66 C65 H65 107.8 .
C67 C65 H65 107.8 .
C65 C66 H66A 109.5 .
C65 C66 H66B 109.5 .
H66A C66 H66B 109.5 .
C65 C66 H66C 109.5 .
H66A C66 H66C 109.5 .
H66B C66 H66C 109.5 .
C65 C67 H67A 109.5 .
C65 C67 H67B 109.5 .
H67A C67 H67B 109.5 .
C65 C67 H67C 109.5 .
H67A C67 H67C 109.5 .
H67B C67 H67C 109.5 .
H71A C71 H71B 109.5 .
H71B C71 H71C 109.5 .
H71C C71 H71A 109.5 .
C71 C72 C73 107.5(3) .
C71 C72 H72A 110.2 .
C73 C72 H72A 110.2 .
C71 C72 H72B 110.2 .
C73 C72 H72B 110.2 .
H72A C72 H72B 108.5 .
C71 C72 H72C 110.2(2) .
C73 C72 H72C 110.20(12) .
H72B C72 H72C 108.5 .
C71 C72 H72D 110.2(2) .
C73 C72 H72D 110.20(14) .
H72A C72 H72D 108.5 .
H72C C72 H72D 108.5 .
C73 C72 H72E 110.7(3) .
H72A C72 H72E 108.6 .
H72B C72 H72E 108.6 .
H72C C72 H72E 108.62(13) .
H72D C72 H72E 108.62(13) .
C73 C73 C72 113.5(2) 3_667
C73 C73 H73A 108.9 3_667
C72 C73 H73A 108.9 .
C73 C73 H73B 108.9 3_667
C72 C73 H73B 108.9 .
H73A C73 H73B 107.7 .

loop_
_geom_bond_atom_site_label_1
_geom_bond_atom_site_label_2
_geom_bond_distance
_geom_bond_site_symmetry_2
Ge1 C8 1.9763(14) .
Ge1 C1 1.9829(15) .
Ge1 C7 1.9953(15) .
Ge1 Ge2 2.4691(3) .
Ge2 C38 1.9672(15) .
Ge2 C6 1.9988(15) .
Ge2 C2 2.0052(15) .
C1 C2 1.565(2) .
C1 H1A 0.98(2) .
C1 H1B 0.975(19) .
C2 C3 1.540(2) .
C2 H2 0.953(18) .
C3 C4 1.529(2) .
C3 H3A 0.985(19) .
C3 H3B 0.982(18) .
C4 C5 1.533(2) .
C4 H4A 0.986(19) .
C4 H4B 0.99(2) .
C5 C6 1.538(2) .
C5 H5A 0.990(19) .
C5 H5B 0.991(19) .
C6 C7 1.559(2) .
C6 H6 0.957(19) .
C7 H7A 1.00(2) .
C7 H7B 0.96(2) .
C8 C13 1.412(2) .
C8 C9 1.416(2) .
C9 C10 1.397(2) .
C9 C14 1.510(2) .
C10 C11 1.387(2) .
C10 H10 0.9500 .
C11 C12 1.386(2) .
C11 H11 0.9500 .
C12 C13 1.399(2) .
C12 H12 0.9500 .
C13 C26 1.508(2) .
C14 C19 1.408(2) .
C14 C15 1.413(2) .
C15 C16 1.397(2) .
C15 C20 1.523(2) .
C16 C17 1.378(2) .
C16 H16 0.9500 .
C17 C18 1.381(3) .
C17 H17 0.9500 .
C18 C19 1.393(2) .
C18 H18 0.9500 .
C19 C23 1.522(2) .
C20 C21 1.532(2) .
C20 C22 1.536(2) .
C20 H20 1.0000 .
C21 H21A 0.9800 .
C21 H21B 0.9800 .
C21 H21C 0.9800 .
C22 H22A 0.9800 .
C22 H22B 0.9800 .
C22 H22C 0.9800 .
C23 C24 1.529(2) .
C23 C25 1.532(2) .
C23 H23 1.0000 .
C24 H24A 0.9800 .
C24 H24B 0.9800 .
C24 H24C 0.9800 .
C25 H25A 0.9800 .
C25 H25B 0.9800 .
C25 H25C 0.9800 .
C26 C27 1.406(2) .
C26 C31 1.419(2) .
C27 C28 1.397(2) .
C27 C32 1.526(2) .
C28 C29 1.384(2) .
C28 H28 0.9500 .
C29 C30 1.383(2) .
C29 H29 0.9500 .
C30 C31 1.392(2) .
C30 H30 0.9500 .
C31 C35 1.524(2) .
C32 C33 1.532(2) .
C32 C34 1.536(2) .
C32 H32 1.0000 .
C33 H33A 0.9800 .
C33 H33B 0.9800 .
C33 H33C 0.9800 .
C34 H34A 0.9800 .
C34 H34B 0.9800 .
C34 H34C 0.9800 .
C35 C36 1.531(2) .
C35 C37 1.531(2) .
C35 H35 1.0000 .
C36 H36A 0.9800 .
C36 H36B 0.9800 .
C36 H36C 0.9800 .
C37 H37A 0.9800 .
C37 H37B 0.9800 .
C37 H37C 0.9800 .
C38 C43 1.417(2) .
C38 C39 1.418(2) .
C39 C40 1.400(2) .
C39 C44 1.512(2) .
C40 C41 1.384(2) .
C40 H40 0.9500 .
C41 C42 1.383(2) .
C41 H41 0.9500 .
C42 C43 1.394(2) .
C42 H42 0.9500 .
C43 C56 1.507(2) .
C44 C45 1.408(2) .
C44 C49 1.418(2) .
C45 C46 1.397(2) .
C45 C50 1.524(2) .
C46 C47 1.379(2) .
C46 H46 0.9500 .
C47 C48 1.379(2) .
C47 H47 0.9500 .
C48 C49 1.395(2) .
C48 H48 0.9500 .
C49 C53 1.527(2) .
C50 C52 1.520(3) .
C50 C51 1.536(3) .
C50 H50 1.0000 .
C51 H51A 0.9800 .
C51 H51B 0.9800 .
C51 H51C 0.9800 .
C52 H52A 0.9800 .
C52 H52B 0.9800 .
C52 H52C 0.9800 .
C53 C55 1.533(2) .
C53 C54 1.534(2) .
C53 H53 1.0000 .
C54 H54A 0.9800 .
C54 H54B 0.9800 .
C54 H54C 0.9800 .
C55 H55A 0.9800 .
C55 H55B 0.9800 .
C55 H55C 0.9800 .
C56 C61 1.408(2) .
C56 C57 1.415(2) .
C57 C58 1.389(2) .
C57 C62 1.522(2) .
C58 C59 1.378(3) .
C58 H58 0.9500 .
C59 C60 1.384(3) .
C59 H59 0.9500 .
C60 C61 1.395(2) .
C60 H60 0.9500 .
C61 C65 1.523(2) .
C62 C63 1.533(2) .
C62 C64 1.533(3) .
C62 H62 1.0000 .
C63 H63A 0.9800 .
C63 H63B 0.9800 .
C63 H63C 0.9800 .
C64 H64A 0.9800 .
C64 H64B 0.9800 .
C64 H64C 0.9800 .
C65 C66 1.530(2) .
C65 C67 1.537(2) .
C65 H65 1.0000 .
C66 H66A 0.9800 .
C66 H66B 0.9800 .
C66 H66C 0.9800 .
C67 H67A 0.9800 .
C67 H67B 0.9800 .
C67 H67C 0.9800 .
C71 C72 1.370(5) .
C71 H71A 0.9800 .
C71 H71B 0.9800 .
C71 H71C 0.9800 .
C71 H72E 0.395(5) .
C72 C73 1.500(4) .
C72 H72A 0.9900 .
C72 H72B 0.9900 .
C72 H72C 0.9900 .
C72 H72D 0.9900 .
C72 H72E 0.9800(10) .
C73 C73 1.490(6) 3_667
C73 H73A 0.9900 .
C73 H73B 0.9900 .

loop_
_geom_torsion_atom_site_label_1
_geom_torsion_atom_site_label_2
_geom_torsion_atom_site_label_3
_geom_torsion_atom_site_label_4
_geom_torsion
_geom_torsion_site_symmetry_4
C8 Ge1 Ge2 C38 1.67(12) .
C1 Ge1 Ge2 C38 -123.33(9) .
C7 Ge1 Ge2 C38 125.44(10) .
C8 Ge1 Ge2 C6 -128.19(10) .
C1 Ge1 Ge2 C6 106.82(7) .
C7 Ge1 Ge2 C6 -4.42(7) .
C8 Ge1 Ge2 C2 128.74(10) .
C1 Ge1 Ge2 C2 3.75(7) .
C7 Ge1 Ge2 C2 -107.49(7) .
C8 Ge1 C1 C2 -158.45(9) .
C7 Ge1 C1 C2 65.86(11) .
Ge2 Ge1 C1 C2 -4.83(8) .
Ge1 C1 C2 C3 -114.84(12) .
Ge1 C1 C2 Ge2 5.91(10) .
C38 Ge2 C2 C3 -92.69(11) .
C6 Ge2 C2 C3 42.90(11) .
Ge1 Ge2 C2 C3 117.54(10) .
C38 Ge2 C2 C1 145.05(9) .
C6 Ge2 C2 C1 -79.36(10) .
Ge1 Ge2 C2 C1 -4.72(8) .
C1 C2 C3 C4 58.58(17) .
Ge2 C2 C3 C4 -56.38(15) .
C2 C3 C4 C5 65.17(18) .
C3 C4 C5 C6 -64.68(18) .
C4 C5 C6 C7 -59.58(18) .
C4 C5 C6 Ge2 55.26(16) .
C38 Ge2 C6 C5 92.76(11) .
C2 Ge2 C6 C5 -42.24(11) .
Ge1 Ge2 C6 C5 -116.55(10) .
C38 Ge2 C6 C7 -145.09(9) .
C2 Ge2 C6 C7 79.91(10) .
Ge1 Ge2 C6 C7 5.60(8) .
C5 C6 C7 Ge1 113.79(12) .
Ge2 C6 C7 Ge1 -6.99(10) .
C8 Ge1 C7 C6 158.91(9) .
C1 Ge1 C7 C6 -65.40(11) .
Ge2 Ge1 C7 C6 5.71(9) .
C1 Ge1 C8 C13 -122.68(12) .
C7 Ge1 C8 C13 7.97(14) .
Ge2 Ge1 C8 C13 121.90(11) .
C1 Ge1 C8 C9 57.19(14) .
C7 Ge1 C8 C9 -172.16(12) .
Ge2 Ge1 C8 C9 -58.24(17) .
C13 C8 C9 C10 -7.6(2) .
Ge1 C8 C9 C10 172.53(12) .
C13 C8 C9 C14 161.32(14) .
Ge1 C8 C9 C14 -18.6(2) .
C8 C9 C10 C11 2.7(2) .
C14 C9 C10 C11 -167.22(15) .
C9 C10 C11 C12 3.2(2) .
C10 C11 C12 C13 -4.0(2) .
C11 C12 C13 C8 -1.1(2) .
C11 C12 C13 C26 171.37(14) .
C9 C8 C13 C12 6.8(2) .
Ge1 C8 C13 C12 -173.31(11) .
C9 C8 C13 C26 -164.90(14) .
Ge1 C8 C13 C26 15.0(2) .
C10 C9 C14 C19 -94.87(18) .
C8 C9 C14 C19 95.71(19) .
C10 C9 C14 C15 77.21(18) .
C8 C9 C14 C15 -92.20(18) .
C19 C14 C15 C16 0.9(2) .
C9 C14 C15 C16 -171.38(13) .
C19 C14 C15 C20 179.48(14) .
C9 C14 C15 C20 7.2(2) .
C14 C15 C16 C17 0.3(2) .
C20 C15 C16 C17 -178.32(14) .
C15 C16 C17 C18 -0.8(2) .
C16 C17 C18 C19 0.1(3) .
C17 C18 C19 C14 1.1(2) .
C17 C18 C19 C23 177.86(15) .
C15 C14 C19 C18 -1.6(2) .
C9 C14 C19 C18 170.16(14) .
C15 C14 C19 C23 -178.30(14) .
C9 C14 C19 C23 -6.5(2) .
C16 C15 C20 C21 -54.47(19) .
C14 C15 C20 C21 126.97(16) .
C16 C15 C20 C22 69.20(18) .
C14 C15 C20 C22 -109.36(17) .
C18 C19 C23 C24 38.9(2) .
C14 C19 C23 C24 -144.43(15) .
C18 C19 C23 C25 -85.0(2) .
C14 C19 C23 C25 91.59(19) .
C12 C13 C26 C27 68.20(18) .
C8 C13 C26 C27 -119.74(16) .
C12 C13 C26 C31 -103.54(16) .
C8 C13 C26 C31 68.53(19) .
C31 C26 C27 C28 0.9(2) .
C13 C26 C27 C28 -170.79(13) .
C31 C26 C27 C32 -179.64(13) .
C13 C26 C27 C32 8.7(2) .
C26 C27 C28 C29 0.8(2) .
C32 C27 C28 C29 -178.72(14) .
C27 C28 C29 C30 -2.0(2) .
C28 C29 C30 C31 1.5(2) .
C29 C30 C31 C26 0.2(2) .
C29 C30 C31 C35 175.82(14) .
C27 C26 C31 C30 -1.3(2) .
C13 C26 C31 C30 170.45(13) .
C27 C26 C31 C35 -176.85(13) .
C13 C26 C31 C35 -5.1(2) .
C28 C27 C32 C33 -56.33(18) .
C26 C27 C32 C33 124.17(15) .
C28 C27 C32 C34 65.85(18) .
C26 C27 C32 C34 -113.66(16) .
C30 C31 C35 C36 33.21(19) .
C26 C31 C35 C36 -151.28(14) .
C30 C31 C35 C37 -91.00(17) .
C26 C31 C35 C37 84.52(17) .
C6 Ge2 C38 C43 57.93(13) .
C2 Ge2 C38 C43 -176.10(10) .
Ge1 Ge2 C38 C43 -60.58(15) .
C6 Ge2 C38 C39 -129.31(12) .
C2 Ge2 C38 C39 -3.33(14) .
Ge1 Ge2 C38 C39 112.18(11) .
C43 C38 C39 C40 7.8(2) .
Ge2 C38 C39 C40 -165.02(11) .
C43 C38 C39 C44 -161.81(14) .
Ge2 C38 C39 C44 25.3(2) .
C38 C39 C40 C41 -1.5(2) .
C44 C39 C40 C41 169.05(14) .
C39 C40 C41 C42 -4.8(2) .
C40 C41 C42 C43 4.6(2) .
C41 C42 C43 C38 1.8(2) .
C41 C42 C43 C56 -169.60(14) .
C39 C38 C43 C42 -8.0(2) .
Ge2 C38 C43 C42 165.01(11) .
C39 C38 C43 C56 162.78(14) .
Ge2 C38 C43 C56 -24.23(19) .
C40 C39 C44 C45 76.21(18) .
C38 C39 C44 C45 -113.75(17) .
C40 C39 C44 C49 -95.12(17) .
C38 C39 C44 C49 74.92(19) .
C49 C44 C45 C46 2.4(2) .
C39 C44 C45 C46 -168.74(14) .
C49 C44 C45 C50 -176.64(15) .
C39 C44 C45 C50 12.2(2) .
C44 C45 C46 C47 0.6(2) .
C50 C45 C46 C47 179.75(16) .
C45 C46 C47 C48 -2.9(2) .
C46 C47 C48 C49 2.1(3) .
C47 C48 C49 C44 1.0(2) .
C47 C48 C49 C53 179.76(15) .
C45 C44 C49 C48 -3.2(2) .
C39 C44 C49 C48 168.27(14) .
C45 C44 C49 C53 178.02(14) .
C39 C44 C49 C53 -10.5(2) .
C46 C45 C50 C52 80.9(2) .
C44 C45 C50 C52 -100.04(19) .
C46 C45 C50 C51 -42.2(2) .
C44 C45 C50 C51 136.89(17) .
C48 C49 C53 C55 -94.18(17) .
C44 C49 C53 C55 84.57(17) .
C48 C49 C53 C54 29.5(2) .
C44 C49 C53 C54 -151.72(14) .
C42 C43 C56 C61 -90.59(18) .
C38 C43 C56 C61 98.34(18) .
C42 C43 C56 C57 82.68(17) .
C38 C43 C56 C57 -88.38(18) .
C61 C56 C57 C58 -1.0(2) .
C43 C56 C57 C58 -174.41(15) .
C61 C56 C57 C62 175.80(15) .
C43 C56 C57 C62 2.4(2) .
C56 C57 C58 C59 1.1(3) .
C62 C57 C58 C59 -175.86(17) .
C57 C58 C59 C60 0.0(3) .
C58 C59 C60 C61 -1.3(3) .
C59 C60 C61 C56 1.3(3) .
C59 C60 C61 C65 178.59(16) .
C57 C56 C61 C60 -0.2(2) .
C43 C56 C61 C60 172.93(15) .
C57 C56 C61 C65 -177.43(14) .
C43 C56 C61 C65 -4.3(2) .
C58 C57 C62 C63 -55.2(2) .
C56 C57 C62 C63 127.99(16) .
C58 C57 C62 C64 68.5(2) .
C56 C57 C62 C64 -108.31(18) .
C60 C61 C65 C66 39.7(2) .
C56 C61 C65 C66 -143.06(15) .
C60 C61 C65 C67 -83.97(19) .
C56 C61 C65 C67 93.23(18) .
C71 C72 C73 C73 178.3(3) 3_667
